data_8105082
loop_
_publ_author_name
'Elmakki, Mohammed A.'
'Alexander, Orbett T.'
'Roodt, Andreas'

_publ_section_title
;
 The crystal structure of
 trans-carbonyl-(diphenylcyclohexyl-phosphine-\kP)iodidomethyl-(2-oxopyridin-1(2H)-olato-\k2
 O,O&#x2032;)rhodium(III), C25H28INO3PRh
;
_journal_issue 2
_journal_name_full 'Zeitschrift f\"ur Kristallographie - New Crystal Structures'
_journal_page_first 279
_journal_page_last 281
_journal_paper_doi 10.1515/ncrs-2019-0602
_journal_volume 235
_journal_year 2020
_chemical_formula_moiety 'C25 H28 I N O3 P Rh'
_chemical_formula_sum 'C25 H28 I N O3 P Rh'
_chemical_formula_weight 651.26
_space_group_crystal_system monoclinic
_space_group_IT_number 14
_space_group_name_Hall '-P 2yn'
_space_group_name_H-M_alt 'P 1 21/n 1'
_atom_sites_solution_hydrogens geom
_atom_sites_solution_primary dual
_cell_angle_alpha 90
_cell_angle_beta 91.125(5)
_cell_angle_gamma 90
_cell_formula_units_Z 4
_cell_length_a 11.339(4)
_cell_length_b 9.887(5)
_cell_length_c 23.069(9)
_cell_measurement_reflns_used 6604
_cell_measurement_temperature 293(2)
_cell_measurement_theta_max 23.81
_cell_measurement_theta_min 4.09
_cell_volume 2585.7(19)
_computing_molecular_graphics 'Olex2 (Dolomanov et al., 2009)'
_computing_publication_material 'Olex2 (Dolomanov et al., 2009)'
_computing_structure_refinement 'ShelXL (Sheldrick, 2015)'
_computing_structure_solution 'ShelXT (Sheldrick, 2015)'
_diffrn_ambient_temperature 293(2)
_diffrn_measured_fraction_theta_full 0.994
_diffrn_measured_fraction_theta_max 0.996
_diffrn_measurement_device_type 'Bruker APEX-II CCD'
_diffrn_measurement_method '\f and \w scans'
_diffrn_radiation_type MoK\a
_diffrn_radiation_wavelength 0.71069
_diffrn_reflns_av_R_equivalents 0.0601
_diffrn_reflns_av_unetI/netI 0.0416
_diffrn_reflns_Laue_measured_fraction_full 0.994
_diffrn_reflns_Laue_measured_fraction_max 0.996
_diffrn_reflns_limit_h_max 14
_diffrn_reflns_limit_h_min -14
_diffrn_reflns_limit_k_max 11
_diffrn_reflns_limit_k_min -13
_diffrn_reflns_limit_l_max 30
_diffrn_reflns_limit_l_min -30
_diffrn_reflns_number 42669
_diffrn_reflns_point_group_measured_fraction_full 0.994
_diffrn_reflns_point_group_measured_fraction_max 0.996
_diffrn_reflns_theta_full 25.240
_diffrn_reflns_theta_max 28.000
_diffrn_reflns_theta_min 1.986
_diffrn_standards_number 0
_exptl_absorpt_coefficient_mu 1.942
_exptl_absorpt_correction_T_max 0.845
_exptl_absorpt_correction_T_min 0.719
_exptl_absorpt_correction_type multi-scan
_exptl_absorpt_process_details
;
SADABS
;
_exptl_crystal_colour orange
_exptl_crystal_colour_primary orange
_exptl_crystal_density_diffrn 1.673
_exptl_crystal_description stout
_exptl_crystal_F_000 1288
_exptl_crystal_size_max 0.292
_exptl_crystal_size_mid 0.146
_exptl_crystal_size_min 0.087
_refine_diff_density_max 1.478
_refine_diff_density_min -1.133
_refine_diff_density_rms 0.101
_refine_ls_extinction_coef .
_refine_ls_extinction_method none
_refine_ls_goodness_of_fit_ref 1.066
_refine_ls_hydrogen_treatment constr
_refine_ls_matrix_type full
_refine_ls_number_parameters 299
_refine_ls_number_reflns 6211
_refine_ls_number_restraints 5
_refine_ls_restrained_S_all 1.088
_refine_ls_R_factor_all 0.0775
_refine_ls_R_factor_gt 0.0463
_refine_ls_shift/su_max 0.003
_refine_ls_shift/su_mean 0.000
_refine_ls_structure_factor_coef Fsqd
_refine_ls_weighting_details 'w=1/[\s^2^(Fo^2^)+(0.0244P)^2^+8.8376P] where P=(Fo^2^+2Fc^2^)/3'
_refine_ls_weighting_scheme calc
_refine_ls_wR_factor_gt 0.0945
_refine_ls_wR_factor_ref 0.1093
_reflns_Friedel_coverage 0.000
_reflns_Friedel_fraction_full .
_reflns_Friedel_fraction_max .
_reflns_number_gt 4321
_reflns_number_total 6211
_reflns_threshold_expression 'I > 2\s(I)'
_cod_data_source_file suppl_ncrs-2019-0602_suppl.cif
_cod_data_source_block change
_cod_database_code 8105082
_shelx_space_group_comment
;
The symmetry employed for this shelxl refinement is uniquely defined
by the following loop, which should always be used as a source of
symmetry information in preference to the above space-group names.
They are only intended as comments.
;

loop_
_space_group_symop_operation_xyz
'x, y, z'
'-x+1/2, y+1/2, -z+1/2'
'-x, -y, -z'
'x-1/2, -y-1/2, z-1/2'

loop_
_atom_site_label
_atom_site_type_symbol
_atom_site_fract_x
_atom_site_fract_y
_atom_site_fract_z
_atom_site_U_iso_or_equiv
_atom_site_adp_type
_atom_site_occupancy
_atom_site_site_symmetry_order
_atom_site_calc_flag
_atom_site_refinement_flags_posn
_atom_site_refinement_flags_adp
_atom_site_refinement_flags_occupancy
_atom_site_disorder_assembly
_atom_site_disorder_group
Rh1 Rh 0.39428(3) 0.63865(4) 0.66930(2) 0.03485(11) Uani 1 1 d D . . . .
P1 P 0.24271(10) 0.62125(12) 0.60246(5) 0.0307(3) Uani 1 1 d . . . . .
O1 O 0.3885(3) 0.8453(3) 0.67480(15) 0.0437(8) Uani 1 1 d . . . . .
O2 O 0.5274(3) 0.6740(4) 0.73280(16) 0.0510(9) Uani 1 1 d . . . . .
N1 N 0.4818(4) 0.8902(4) 0.70546(18) 0.0421(10) Uani 1 1 d . . . . .
C1 C 0.5516(4) 0.8015(5) 0.7350(2) 0.0361(10) Uani 1 1 d . . . . .
C2 C 0.6471(5) 0.8537(7) 0.7673(2) 0.0514(14) Uani 1 1 d . . . . .
H2 H 0.6970 0.7948 0.7875 0.062 Uiso 1 1 calc R . . . .
C3 C 0.6682(6) 0.9894(8) 0.7696(3) 0.0682(19) Uani 1 1 d . . . . .
H3 H 0.7318 1.0227 0.7913 0.082 Uiso 1 1 calc R . . . .
C4 C 0.5939(6) 1.0776(7) 0.7393(3) 0.0649(17) Uani 1 1 d . . . . .
H4 H 0.6068 1.1704 0.7412 0.078 Uiso 1 1 calc R . . . .
C5 C 0.5022(5) 1.0274(5) 0.7070(3) 0.0517(14) Uani 1 1 d . . . . .
H5 H 0.4533 1.0858 0.6860 0.062 Uiso 1 1 calc R . . . .
C6 C 0.2768(5) 0.6207(6) 0.7377(2) 0.0479(13) Uani 1 1 d . . . . .
H6A H 0.2102 0.5672 0.7255 0.072 Uiso 1 1 calc GR . . . .
H6B H 0.2504 0.7090 0.7490 0.072 Uiso 1 1 calc GR . . . .
H6C H 0.3159 0.5778 0.7701 0.072 Uiso 1 1 calc GR . . . .
C8 C 0.1078(4) 0.7094(5) 0.6209(2) 0.0354(10) Uani 1 1 d . . . . .
C9 C 0.1097(4) 0.8248(5) 0.6558(2) 0.0398(11) Uani 1 1 d . . . . .
H9 H 0.1812 0.8568 0.6707 0.048 Uiso 1 1 calc R . . . .
C10 C 0.0071(5) 0.8915(5) 0.6681(2) 0.0479(13) Uani 1 1 d . . . . .
H10 H 0.0092 0.9669 0.6923 0.057 Uiso 1 1 calc R . . . .
C11 C -0.0999(5) 0.8471(6) 0.6448(3) 0.0577(15) Uani 1 1 d . . . . .
H11 H -0.1695 0.8924 0.6531 0.069 Uiso 1 1 calc R . . . .
C12 C -0.1018(5) 0.7348(7) 0.6089(3) 0.0593(16) Uani 1 1 d . . . . .
H12 H -0.1729 0.7053 0.5925 0.071 Uiso 1 1 calc R . . . .
C13 C 0.0002(4) 0.6668(6) 0.5974(2) 0.0480(13) Uani 1 1 d . . . . .
H13 H -0.0025 0.5910 0.5736 0.058 Uiso 1 1 calc R . . . .
C14 C 0.1986(4) 0.4456(5) 0.5930(2) 0.0365(11) Uani 1 1 d . . . . .
C15 C 0.1191(5) 0.3853(5) 0.6291(2) 0.0441(12) Uani 1 1 d . . . . .
H15 H 0.0825 0.4370 0.6572 0.053 Uiso 1 1 calc R . . . .
C16 C 0.0924(5) 0.2495(6) 0.6244(3) 0.0542(14) Uani 1 1 d . . . . .
H16 H 0.0389 0.2104 0.6494 0.065 Uiso 1 1 calc R . . . .
C17 C 0.1443(7) 0.1731(6) 0.5833(3) 0.0705(19) Uani 1 1 d . . . . .
H17 H 0.1245 0.0822 0.5795 0.085 Uiso 1 1 calc R . . . .
C18 C 0.2274(7) 0.2301(6) 0.5466(3) 0.074(2) Uani 1 1 d . . . . .
H18 H 0.2642 0.1774 0.5189 0.089 Uiso 1 1 calc R . . . .
C19 C 0.2537(6) 0.3653(6) 0.5520(2) 0.0563(15) Uani 1 1 d . . . . .
H19 H 0.3093 0.4037 0.5279 0.068 Uiso 1 1 calc R . . . .
C20 C 0.2788(4) 0.6858(5) 0.5295(2) 0.0392(11) Uani 1 1 d . . . . .
H20 H 0.3492 0.6370 0.5171 0.047 Uiso 1 1 calc R . . . .
C21 C 0.1818(5) 0.6591(7) 0.4836(2) 0.0571(15) Uani 1 1 d . . . . .
H21A H 0.1635 0.5633 0.4823 0.069 Uiso 1 1 calc R . . . .
H21B H 0.1107 0.7078 0.4935 0.069 Uiso 1 1 calc R . . . .
C22 C 0.2250(6) 0.7064(9) 0.4244(3) 0.078(2) Uani 1 1 d . . . . .
H22A H 0.2918 0.6515 0.4133 0.094 Uiso 1 1 calc R . . . .
H22B H 0.1626 0.6936 0.3956 0.094 Uiso 1 1 calc R . . . .
C23 C 0.2612(7) 0.8536(8) 0.4255(3) 0.086(2) Uani 1 1 d . . . . .
H23A H 0.2926 0.8780 0.3881 0.103 Uiso 1 1 calc R . . . .
H23B H 0.1922 0.9093 0.4320 0.103 Uiso 1 1 calc R . . . .
C24 C 0.3518(7) 0.8817(7) 0.4718(3) 0.079(2) Uani 1 1 d . . . . .
H24A H 0.3680 0.9779 0.4730 0.095 Uiso 1 1 calc R . . . .
H24B H 0.4244 0.8354 0.4625 0.095 Uiso 1 1 calc R . . . .
C25 C 0.3110(6) 0.8352(5) 0.5315(2) 0.0546(15) Uani 1 1 d . . . . .
H25A H 0.3736 0.8498 0.5601 0.066 Uiso 1 1 calc R . . . .
H25B H 0.2430 0.8878 0.5428 0.066 Uiso 1 1 calc R . . . .
I1 I 0.57361(4) 0.64371(7) 0.59102(2) 0.06474(18) Uani 0.8 1 d . . P A 1
O3 O 0.4217(7) 0.3319(4) 0.6760(3) 0.0794(17) Uani 0.8 1 d D U P A 1
C7 C 0.4127(10) 0.4432(3) 0.6698(4) 0.0794(17) Uani 0.8 1 d D U P A 1
I1A I 0.4667(2) 0.3832(2) 0.66140(12) 0.0615(6) Uani 0.2 1 d . . P A 2
O3A O 0.5711(18) 0.688(3) 0.5692(9) 0.0794(17) Uani 0.2 1 d D U P A 2
C7A C 0.503(2) 0.666(3) 0.6032(10) 0.0794(17) Uani 0.2 1 d D U P A 2

loop_
_atom_site_aniso_label
_atom_site_aniso_U_11
_atom_site_aniso_U_22
_atom_site_aniso_U_33
_atom_site_aniso_U_23
_atom_site_aniso_U_13
_atom_site_aniso_U_12
Rh1 0.0352(2) 0.03161(18) 0.0374(2) -0.00091(17) -0.00631(15) 0.00276(16)
P1 0.0324(6) 0.0317(6) 0.0280(6) -0.0012(5) -0.0004(4) 0.0010(5)
O1 0.0406(18) 0.0362(18) 0.054(2) -0.0035(16) -0.0128(16) -0.0003(15)
O2 0.051(2) 0.052(2) 0.049(2) 0.0010(18) -0.0209(18) 0.0025(18)
N1 0.042(2) 0.046(2) 0.039(2) -0.0064(19) 0.0003(18) -0.0044(19)
C1 0.034(2) 0.042(3) 0.032(3) -0.003(2) -0.0033(19) -0.003(2)
C2 0.044(3) 0.077(4) 0.033(3) -0.008(3) -0.003(2) -0.003(3)
C3 0.051(4) 0.092(5) 0.061(4) -0.026(4) -0.001(3) -0.026(4)
C4 0.069(4) 0.052(3) 0.074(4) -0.014(3) 0.006(3) -0.022(3)
C5 0.058(3) 0.036(3) 0.062(4) -0.002(3) 0.008(3) -0.003(2)
C6 0.044(3) 0.060(3) 0.040(3) 0.010(3) -0.002(2) -0.003(3)
C8 0.035(2) 0.037(2) 0.034(3) 0.002(2) 0.0024(19) 0.001(2)
C9 0.039(3) 0.039(3) 0.041(3) 0.002(2) 0.000(2) 0.005(2)
C10 0.059(3) 0.036(3) 0.049(3) -0.001(2) 0.007(3) 0.010(2)
C11 0.045(3) 0.063(4) 0.066(4) 0.015(3) 0.011(3) 0.023(3)
C12 0.033(3) 0.079(4) 0.065(4) 0.008(3) -0.005(3) 0.008(3)
C13 0.042(3) 0.055(3) 0.047(3) -0.006(3) -0.005(2) 0.000(2)
C14 0.042(3) 0.036(3) 0.032(3) -0.002(2) -0.003(2) 0.003(2)
C15 0.048(3) 0.043(3) 0.042(3) -0.001(2) 0.004(2) -0.002(2)
C16 0.064(4) 0.040(3) 0.059(4) 0.003(3) 0.012(3) -0.004(3)
C17 0.103(5) 0.035(3) 0.074(5) -0.006(3) 0.010(4) -0.007(3)
C18 0.121(6) 0.040(3) 0.064(4) -0.005(3) 0.028(4) 0.003(4)
C19 0.077(4) 0.041(3) 0.051(3) -0.007(3) 0.023(3) -0.003(3)
C20 0.041(3) 0.042(3) 0.034(3) 0.004(2) 0.003(2) 0.006(2)
C21 0.058(3) 0.079(4) 0.034(3) 0.005(3) -0.006(2) 0.007(3)
C22 0.075(5) 0.122(7) 0.038(3) 0.014(4) 0.000(3) 0.027(4)
C23 0.096(5) 0.107(6) 0.056(4) 0.042(4) 0.023(4) 0.034(5)
C24 0.097(5) 0.063(4) 0.078(5) 0.028(4) 0.030(4) 0.007(4)
C25 0.077(4) 0.041(3) 0.046(3) 0.010(2) 0.012(3) 0.003(3)
I1 0.0328(2) 0.1109(5) 0.0510(3) -0.0065(3) 0.0116(2) 0.0043(3)
O3 0.103(5) 0.044(3) 0.091(4) 0.009(3) -0.029(3) -0.002(3)
C7 0.103(5) 0.044(3) 0.091(4) 0.009(3) -0.029(3) -0.002(3)
I1A 0.0720(16) 0.0356(13) 0.0764(16) -0.0013(10) -0.0106(12) 0.0189(10)
O3A 0.103(5) 0.044(3) 0.091(4) 0.009(3) -0.029(3) -0.002(3)
C7A 0.103(5) 0.044(3) 0.091(4) 0.009(3) -0.029(3) -0.002(3)

loop_
_atom_type_symbol
_atom_type_description
_atom_type_scat_dispersion_real
_atom_type_scat_dispersion_imag
_atom_type_scat_source
C C 0.0033 0.0016 'International Tables Vol C Tables 4.2.6.8 and 6.1.1.4'
H H 0.0000 0.0000 'International Tables Vol C Tables 4.2.6.8 and 6.1.1.4'
I I -0.4742 1.8119 'International Tables Vol C Tables 4.2.6.8 and 6.1.1.4'
N N 0.0061 0.0033 'International Tables Vol C Tables 4.2.6.8 and 6.1.1.4'
O O 0.0106 0.0060 'International Tables Vol C Tables 4.2.6.8 and 6.1.1.4'
P P 0.1023 0.0942 'International Tables Vol C Tables 4.2.6.8 and 6.1.1.4'
Rh Rh -1.1178 0.9187 'International Tables Vol C Tables 4.2.6.8 and 6.1.1.4'

loop_
_geom_angle_atom_site_label_1
_geom_angle_atom_site_label_2
_geom_angle_atom_site_label_3
_geom_angle
_geom_angle_site_symmetry_1
_geom_angle_site_symmetry_3
P1 Rh1 I1 96.55(5) . .
P1 Rh1 I1A 96.36(7) . .
O1 Rh1 P1 95.28(9) . .
O1 Rh1 O2 79.36(13) . .
O1 Rh1 C6 90.93(18) . .
O1 Rh1 I1 92.72(10) . .
O1 Rh1 I1A 163.85(11) . .
O2 Rh1 P1 174.32(11) . .
O2 Rh1 I1 85.68(11) . .
O2 Rh1 I1A 89.26(11) . .
C6 Rh1 P1 91.21(15) . .
C6 Rh1 O2 87.00(18) . .
C6 Rh1 I1 171.09(14) . .
C6 Rh1 I1A 99.96(16) . .
C7 Rh1 P1 90.5(3) . .
C7 Rh1 O1 174.2(3) . .
C7 Rh1 O2 94.9(3) . .
C7 Rh1 C6 88.9(4) . .
C7 Rh1 I1 86.6(3) . .
C7A Rh1 P1 87.9(10) . .
C7A Rh1 O1 86.1(10) . .
C7A Rh1 O2 93.6(10) . .
C7A Rh1 C6 176.8(10) . .
C7A Rh1 I1A 83.2(9) . .
C8 P1 Rh1 115.41(16) . .
C8 P1 C14 104.8(2) . .
C8 P1 C20 104.4(2) . .
C14 P1 Rh1 110.67(15) . .
C14 P1 C20 106.6(2) . .
C20 P1 Rh1 114.14(17) . .
N1 O1 Rh1 109.8(3) . .
C1 O2 Rh1 109.7(3) . .
O1 N1 C1 119.9(4) . .
O1 N1 C5 118.2(4) . .
C1 N1 C5 121.9(5) . .
O2 C1 N1 119.3(4) . .
O2 C1 C2 122.9(5) . .
N1 C1 C2 117.8(5) . .
C1 C2 H2 119.4 . .
C3 C2 C1 121.1(6) . .
C3 C2 H2 119.4 . .
C2 C3 H3 120.3 . .
C2 C3 C4 119.5(6) . .
C4 C3 H3 120.3 . .
C3 C4 H4 120.1 . .
C5 C4 C3 119.7(6) . .
C5 C4 H4 120.1 . .
N1 C5 H5 120.0 . .
C4 C5 N1 119.9(6) . .
C4 C5 H5 120.0 . .
Rh1 C6 H6A 109.5 . .
Rh1 C6 H6B 109.5 . .
Rh1 C6 H6C 109.5 . .
H6A C6 H6B 109.5 . .
H6A C6 H6C 109.5 . .
H6B C6 H6C 109.5 . .
C9 C8 P1 121.6(4) . .
C13 C8 P1 119.9(4) . .
C13 C8 C9 118.4(5) . .
C8 C9 H9 119.7 . .
C10 C9 C8 120.6(5) . .
C10 C9 H9 119.7 . .
C9 C10 H10 119.8 . .
C9 C10 C11 120.3(5) . .
C11 C10 H10 119.8 . .
C10 C11 H11 120.4 . .
C12 C11 C10 119.2(5) . .
C12 C11 H11 120.4 . .
C11 C12 H12 119.8 . .
C13 C12 C11 120.4(5) . .
C13 C12 H12 119.8 . .
C8 C13 H13 119.5 . .
C12 C13 C8 121.0(5) . .
C12 C13 H13 119.5 . .
C15 C14 P1 121.6(4) . .
C15 C14 C19 118.1(5) . .
C19 C14 P1 120.0(4) . .
C14 C15 H15 119.3 . .
C14 C15 C16 121.4(5) . .
C16 C15 H15 119.3 . .
C15 C16 H16 120.0 . .
C17 C16 C15 119.9(6) . .
C17 C16 H16 120.0 . .
C16 C17 H17 119.8 . .
C16 C17 C18 120.4(6) . .
C18 C17 H17 119.8 . .
C17 C18 H18 120.5 . .
C19 C18 C17 118.9(6) . .
C19 C18 H18 120.5 . .
C14 C19 H19 119.4 . .
C18 C19 C14 121.2(5) . .
C18 C19 H19 119.4 . .
P1 C20 H20 106.9 . .
C21 C20 P1 113.5(4) . .
C21 C20 H20 106.9 . .
C25 C20 P1 111.3(4) . .
C25 C20 H20 106.9 . .
C25 C20 C21 110.9(5) . .
C20 C21 H21A 109.9 . .
C20 C21 H21B 109.9 . .
H21A C21 H21B 108.3 . .
C22 C21 C20 108.9(5) . .
C22 C21 H21A 109.9 . .
C22 C21 H21B 109.9 . .
C21 C22 H22A 109.3 . .
C21 C22 H22B 109.3 . .
H22A C22 H22B 107.9 . .
C23 C22 C21 111.7(6) . .
C23 C22 H22A 109.3 . .
C23 C22 H22B 109.3 . .
C22 C23 H23A 109.2 . .
C22 C23 H23B 109.2 . .
H23A C23 H23B 107.9 . .
C24 C23 C22 111.9(6) . .
C24 C23 H23A 109.2 . .
C24 C23 H23B 109.2 . .
C23 C24 H24A 109.3 . .
C23 C24 H24B 109.3 . .
C23 C24 C25 111.8(6) . .
H24A C24 H24B 107.9 . .
C25 C24 H24A 109.3 . .
C25 C24 H24B 109.3 . .
C20 C25 C24 109.9(5) . .
C20 C25 H25A 109.7 . .
C20 C25 H25B 109.7 . .
C24 C25 H25A 109.7 . .
C24 C25 H25B 109.7 . .
H25A C25 H25B 108.2 . .
O3 C7 Rh1 172.9(10) . .
O3A C7A Rh1 174(3) . .

loop_
_geom_bond_atom_site_label_1
_geom_bond_atom_site_label_2
_geom_bond_distance
_geom_bond_site_symmetry_2
Rh1 P1 2.2929(13) .
Rh1 O1 2.048(3) .
Rh1 O2 2.112(3) .
Rh1 C6 2.093(5) .
Rh1 I1 2.7464(10) .
Rh1 C7 1.943(4) .
Rh1 I1A 2.663(3) .
Rh1 C7A 2.002(4) .
P1 C8 1.818(5) .
P1 C14 1.819(5) .
P1 C20 1.854(5) .
O1 N1 1.337(5) .
O2 C1 1.291(6) .
N1 C1 1.356(6) .
N1 C5 1.376(6) .
C1 C2 1.400(7) .
C2 H2 0.9300 .
C2 C3 1.363(9) .
C3 H3 0.9300 .
C3 C4 1.392(9) .
C4 H4 0.9300 .
C4 C5 1.361(8) .
C5 H5 0.9300 .
C6 H6A 0.9600 .
C6 H6B 0.9600 .
C6 H6C 0.9600 .
C8 C9 1.395(7) .
C8 C13 1.391(7) .
C9 H9 0.9300 .
C9 C10 1.373(7) .
C10 H10 0.9300 .
C10 C11 1.389(8) .
C11 H11 0.9300 .
C11 C12 1.385(8) .
C12 H12 0.9300 .
C12 C13 1.368(7) .
C13 H13 0.9300 .
C14 C15 1.375(7) .
C14 C19 1.393(7) .
C15 H15 0.9300 .
C15 C16 1.380(7) .
C16 H16 0.9300 .
C16 C17 1.355(8) .
C17 H17 0.9300 .
C17 C18 1.397(9) .
C18 H18 0.9300 .
C18 C19 1.375(8) .
C19 H19 0.9300 .
C20 H20 0.9800 .
C20 C21 1.534(7) .
C20 C25 1.522(7) .
C21 H21A 0.9700 .
C21 H21B 0.9700 .
C21 C22 1.533(8) .
C22 H22A 0.9700 .
C22 H22B 0.9700 .
C22 C23 1.512(11) .
C23 H23A 0.9700 .
C23 H23B 0.9700 .
C23 C24 1.494(10) .
C24 H24A 0.9700 .
C24 H24B 0.9700 .
C24 C25 1.531(8) .
C25 H25A 0.9700 .
C25 H25B 0.9700 .
O3 C7 1.114(3) .
O3A C7A 1.127(3) .

loop_
_geom_torsion_atom_site_label_1
_geom_torsion_atom_site_label_2
_geom_torsion_atom_site_label_3
_geom_torsion_atom_site_label_4
_geom_torsion
_geom_torsion_site_symmetry_1
_geom_torsion_site_symmetry_2
_geom_torsion_site_symmetry_3
_geom_torsion_site_symmetry_4
Rh1 P1 C8 C9 28.5(4) . . . .
Rh1 P1 C8 C13 -155.3(4) . . . .
Rh1 P1 C14 C15 85.1(4) . . . .
Rh1 P1 C14 C19 -88.8(4) . . . .
Rh1 P1 C20 C21 173.5(3) . . . .
Rh1 P1 C20 C25 -60.5(4) . . . .
Rh1 O1 N1 C1 -10.5(5) . . . .
Rh1 O1 N1 C5 171.0(4) . . . .
Rh1 O2 C1 N1 9.4(6) . . . .
Rh1 O2 C1 C2 -171.1(4) . . . .
P1 C8 C9 C10 178.6(4) . . . .
P1 C8 C13 C12 -177.4(4) . . . .
P1 C14 C15 C16 -175.2(4) . . . .
P1 C14 C19 C18 175.8(5) . . . .
P1 C20 C21 C22 -175.6(4) . . . .
P1 C20 C25 C24 174.5(4) . . . .
O1 N1 C1 O2 0.5(7) . . . .
O1 N1 C1 C2 -179.0(4) . . . .
O1 N1 C5 C4 177.7(5) . . . .
O2 C1 C2 C3 -178.5(5) . . . .
N1 C1 C2 C3 1.0(8) . . . .
C1 N1 C5 C4 -0.7(8) . . . .
C1 C2 C3 C4 -0.2(9) . . . .
C2 C3 C4 C5 -1.0(10) . . . .
C3 C4 C5 N1 1.5(9) . . . .
C5 N1 C1 O2 178.9(5) . . . .
C5 N1 C1 C2 -0.6(7) . . . .
C8 P1 C14 C15 -39.9(5) . . . .
C8 P1 C14 C19 146.2(4) . . . .
C8 P1 C20 C21 -59.5(4) . . . .
C8 P1 C20 C25 66.4(4) . . . .
C8 C9 C10 C11 -1.8(8) . . . .
C9 C8 C13 C12 -1.1(8) . . . .
C9 C10 C11 C12 0.1(8) . . . .
C10 C11 C12 C13 1.1(9) . . . .
C11 C12 C13 C8 -0.6(9) . . . .
C13 C8 C9 C10 2.3(7) . . . .
C14 P1 C8 C9 150.5(4) . . . .
C14 P1 C8 C13 -33.3(5) . . . .
C14 P1 C20 C21 51.1(4) . . . .
C14 P1 C20 C25 177.0(4) . . . .
C14 C15 C16 C17 -0.6(9) . . . .
C15 C14 C19 C18 1.7(9) . . . .
C15 C16 C17 C18 1.8(10) . . . .
C16 C17 C18 C19 -1.3(11) . . . .
C17 C18 C19 C14 -0.5(11) . . . .
C19 C14 C15 C16 -1.2(8) . . . .
C20 P1 C8 C9 -97.6(4) . . . .
C20 P1 C8 C13 78.6(4) . . . .
C20 P1 C14 C15 -150.2(4) . . . .
C20 P1 C14 C19 35.9(5) . . . .
C20 C21 C22 C23 -56.3(7) . . . .
C21 C20 C25 C24 -58.1(6) . . . .
C21 C22 C23 C24 55.3(8) . . . .
C22 C23 C24 C25 -54.6(8) . . . .
C23 C24 C25 C20 55.9(7) . . . .
C25 C20 C21 C22 58.3(6) . . . .
